data_7215073
loop_
_publ_author_name
'Ahmad, Waqar'
'Zhang, Lijuan'
'Zhou, Yunshan'

_publ_section_title
;
 2-D lanthanide--organic complexes constructed from
 6,7-dihydropyrido(2,3-d)pyridazine-5,8-dione: synthesis, characterization
 and photoluminescence for sensing small molecules
;
_journal_issue 17
_journal_name_full CrystEngComm
_journal_page_first 3521
_journal_paper_doi 10.1039/c3ce42575d
_journal_volume 16
_journal_year 2014
_chemical_formula_sum 'C9 H6 Eu N3 O7'
_chemical_formula_weight 420.13
_chemical_name_systematic
; 
 ? 
;
_space_group_IT_number 2
_symmetry_cell_setting triclinic
_symmetry_space_group_name_Hall '-P 1'
_symmetry_space_group_name_H-M 'P -1'
_atom_sites_solution_hydrogens geom
_atom_sites_solution_primary direct
_atom_sites_solution_secondary difmap
_audit_creation_method SHELXL-97
_cell_angle_alpha 91.372(4)
_cell_angle_beta 101.829(4)
_cell_angle_gamma 102.587(5)
_cell_formula_units_Z 2
_cell_length_a 7.1628(4)
_cell_length_b 7.9091(4)
_cell_length_c 10.2589(4)
_cell_measurement_reflns_used 5364
_cell_measurement_temperature 101.893(2)
_cell_measurement_theta_max 1.0000
_cell_measurement_theta_min 0.80476
_cell_volume 553.73(5)
_computing_cell_refinement
;
CrysAlisPro, Agilent Technologies,
Version 1.171.35.11 (release 16-05-2011 CrysAlis171 .NET)
(compiled May 16 2011,17:55:39)
;
_computing_data_collection
;
CrysAlisPro, Agilent Technologies,
Version 1.171.35.11 (release 16-05-2011 CrysAlis171 .NET)
(compiled May 16 2011,17:55:39)
;
_computing_data_reduction
;
CrysAlisPro, Agilent Technologies,
Version 1.171.35.11 (release 16-05-2011 CrysAlis171 .NET)
(compiled May 16 2011,17:55:39)
;
_computing_structure_refinement 'SHELXL-97 (Sheldrick, 1997)'
_computing_structure_solution 'SHELXS-97 (Sheldrick, 1990)'
_diffrn_ambient_temperature 101.829
_diffrn_measured_fraction_theta_full 0.999
_diffrn_measured_fraction_theta_max 0.999
_diffrn_measurement_device_type 'Xcalibur, Eos, Gemini'
_diffrn_measurement_method '\w scans'
_diffrn_radiation_monochromator graphite
_diffrn_radiation_source 'fine-focus sealed tube'
_diffrn_radiation_type MoK\a
_diffrn_radiation_wavelength 0.71073
_diffrn_reflns_av_R_equivalents 0.0391
_diffrn_reflns_av_sigmaI/netI 0.0389
_diffrn_reflns_limit_h_max 8
_diffrn_reflns_limit_h_min -8
_diffrn_reflns_limit_k_max 9
_diffrn_reflns_limit_k_min -9
_diffrn_reflns_limit_l_max 12
_diffrn_reflns_limit_l_min -12
_diffrn_reflns_number 7234
_diffrn_reflns_theta_full 26.00
_diffrn_reflns_theta_max 26.00
_diffrn_reflns_theta_min 2.98
_exptl_absorpt_coefficient_mu 5.704
_exptl_absorpt_correction_T_max 0.8039
_exptl_absorpt_correction_T_min 0.7635
_exptl_absorpt_correction_type multi-scan
_exptl_crystal_colour 'pale yellow'
_exptl_crystal_density_diffrn 2.520
_exptl_crystal_density_method 'not measured'
_exptl_crystal_description needle
_exptl_crystal_F_000 400
_exptl_crystal_size_max 0.05
_exptl_crystal_size_mid 0.04
_exptl_crystal_size_min 0.04
_refine_diff_density_max 0.706
_refine_diff_density_min -0.656
_refine_diff_density_rms 0.127
_refine_ls_extinction_method none
_refine_ls_goodness_of_fit_ref 1.042
_refine_ls_hydrogen_treatment none
_refine_ls_matrix_type full
_refine_ls_number_parameters 187
_refine_ls_number_reflns 2171
_refine_ls_number_restraints 8
_refine_ls_restrained_S_all 1.042
_refine_ls_R_factor_all 0.0220
_refine_ls_R_factor_gt 0.0200
_refine_ls_shift/su_max 0.010
_refine_ls_shift/su_mean 0.001
_refine_ls_structure_factor_coef Fsqd
_refine_ls_weighting_details 'calc w=1/[\s^2^(Fo^2^)+(0.0136P)^2^+0.2902P] where P=(Fo^2^+2Fc^2^)/3'
_refine_ls_weighting_scheme calc
_refine_ls_wR_factor_gt 0.0426
_refine_ls_wR_factor_ref 0.0432
_reflns_number_gt 2047
_reflns_number_total 2171
_reflns_threshold_expression >2sigma(I)
_cod_data_source_file c3ce42575d2.cif
_cod_data_source_block 752
_cod_database_code 7215073

loop_
_symmetry_equiv_pos_as_xyz
'x, y, z'
'-x, -y, -z'

loop_
_atom_site_label
_atom_site_type_symbol
_atom_site_fract_x
_atom_site_fract_y
_atom_site_fract_z
_atom_site_U_iso_or_equiv
_atom_site_adp_type
_atom_site_occupancy
_atom_site_symmetry_multiplicity
_atom_site_calc_flag
_atom_site_refinement_flags
Eu1 Eu 0.28511(3) 0.79400(2) 0.924828(16) 0.00631(6) Uani 1 1 d D
O6 O 0.0857(4) 0.9956(3) 0.8532(2) 0.0098(5) Uani 1 1 d .
O5 O -0.0951(3) 1.1652(3) 0.9191(2) 0.0097(5) Uani 1 1 d .
O4 O 0.7416(3) 0.4906(3) 0.9967(2) 0.0098(5) Uani 1 1 d .
O1 O 0.5111(4) 0.9426(3) 1.1203(2) 0.0092(5) Uani 1 1 d .
O3 O 0.5670(4) 0.6810(3) 0.9112(2) 0.0110(5) Uani 1 1 d .
OW7 O -0.0309(4) 0.6116(3) 0.8071(2) 0.0118(6) Uani 1 1 d .
O2 O 0.6773(4) 0.6794(3) 1.5972(2) 0.0169(6) Uani 1 1 d .
N2 N 0.4988(4) 0.7145(4) 1.2492(3) 0.0111(7) Uani 1 1 d .
N1 N 0.7256(4) 1.1696(4) 1.3282(3) 0.0095(6) Uani 1 1 d .
C9 C -0.0037(5) 1.0472(4) 0.9344(3) 0.0080(7) Uani 1 1 d U
N3 N 0.5485(5) 0.6563(4) 1.3752(3) 0.0134(7) Uani 1 1 d .
H3 H 0.5125 0.5462 1.3813 0.016 Uiso 1 1 calc R
C8 C 0.5881(5) 0.5504(4) 0.9731(3) 0.0086(7) Uani 1 1 d .
C6 C 0.5564(5) 0.8807(5) 1.2373(3) 0.0099(7) Uani 1 1 d .
C5 C 0.6678(5) 0.9997(5) 1.3505(3) 0.0087(7) Uani 1 1 d .
C2 C 0.8543(6) 1.2278(5) 1.5653(4) 0.0150(8) Uani 1 1 d .
H2 H 0.9134 1.3098 1.6366 0.018 Uiso 1 1 calc R
C7 C 0.6465(5) 0.7510(5) 1.4893(3) 0.0117(8) Uani 1 1 d .
C1 C 0.8159(5) 1.2783(5) 1.4340(3) 0.0141(8) Uani 1 1 d .
H1 H 0.8562 1.3953 1.4204 0.017 Uiso 1 1 calc R
C4 C 0.7095(5) 0.9366(5) 1.4769(3) 0.0101(8) Uani 1 1 d .
C3 C 0.8025(5) 1.0546(5) 1.5861(3) 0.0125(8) Uani 1 1 d .
H3A H 0.8291 1.0166 1.6716 0.015 Uiso 1 1 calc R
H7A H -0.090(5) 0.560(4) 0.860(4) 0.019 Uiso 1 1 d D
H7B H -0.094(5) 0.661(5) 0.755(3) 0.019 Uiso 1 1 d D

loop_
_atom_site_aniso_label
_atom_site_aniso_U_11
_atom_site_aniso_U_22
_atom_site_aniso_U_33
_atom_site_aniso_U_23
_atom_site_aniso_U_13
_atom_site_aniso_U_12
Eu1 0.00635(10) 0.00583(10) 0.00627(10) 0.00089(7) 0.00096(7) 0.00066(7)
O6 0.0108(13) 0.0132(14) 0.0081(12) 0.0019(10) 0.0039(11) 0.0067(11)
O5 0.0099(13) 0.0087(13) 0.0103(12) 0.0022(10) 0.0009(11) 0.0025(11)
O4 0.0071(13) 0.0062(13) 0.0159(13) 0.0021(10) 0.0032(11) 0.0002(10)
O1 0.0098(13) 0.0096(13) 0.0065(12) 0.0020(10) 0.0006(10) -0.0005(11)
O3 0.0120(13) 0.0082(13) 0.0141(13) 0.0032(10) 0.0051(11) 0.0027(11)
OW7 0.0110(14) 0.0131(14) 0.0100(13) 0.0062(10) 0.0029(11) -0.0013(11)
O2 0.0176(15) 0.0198(15) 0.0096(13) 0.0079(11) -0.0013(12) -0.0005(12)
N2 0.0145(17) 0.0088(16) 0.0069(15) 0.0015(12) -0.0011(13) -0.0008(13)
N1 0.0070(15) 0.0113(16) 0.0087(15) -0.0012(12) 0.0016(13) -0.0003(13)
C9 0.0061(14) 0.0075(14) 0.0081(14) -0.0003(12) -0.0004(12) -0.0019(12)
N3 0.0155(17) 0.0089(16) 0.0126(16) 0.0048(12) -0.0013(14) -0.0004(14)
C8 0.0115(19) 0.0080(18) 0.0050(17) -0.0022(13) 0.0030(15) -0.0015(15)
C6 0.0077(18) 0.014(2) 0.0086(18) 0.0020(14) 0.0016(15) 0.0030(15)
C5 0.0059(18) 0.0115(19) 0.0105(18) 0.0012(14) 0.0047(15) 0.0026(15)
C2 0.016(2) 0.015(2) 0.0094(18) -0.0058(15) 0.0013(16) -0.0033(17)
C7 0.0096(19) 0.017(2) 0.0088(18) 0.0042(15) 0.0029(15) 0.0034(16)
C1 0.017(2) 0.009(2) 0.016(2) 0.0010(15) 0.0048(17) 0.0015(16)
C4 0.0066(18) 0.015(2) 0.0072(17) 0.0022(14) -0.0005(15) 0.0011(15)
C3 0.0104(19) 0.019(2) 0.0081(18) 0.0041(15) 0.0023(16) 0.0019(16)

loop_
_atom_type_symbol
_atom_type_description
_atom_type_scat_dispersion_real
_atom_type_scat_dispersion_imag
_atom_type_scat_source
C C 0.0033 0.0016 'International Tables Vol C Tables 4.2.6.8 and 6.1.1.4'
H H 0.0000 0.0000 'International Tables Vol C Tables 4.2.6.8 and 6.1.1.4'
Eu Eu -0.1578 3.6682 'International Tables Vol C Tables 4.2.6.8 and 6.1.1.4'
N N 0.0061 0.0033 'International Tables Vol C Tables 4.2.6.8 and 6.1.1.4'
O O 0.0106 0.0060 'International Tables Vol C Tables 4.2.6.8 and 6.1.1.4'

loop_
_geom_angle_atom_site_label_1
_geom_angle_atom_site_label_2
_geom_angle_atom_site_label_3
_geom_angle
_geom_angle_site_symmetry_1
_geom_angle_site_symmetry_3
O5 Eu1 O1 113.26(8) 2_577 2_677
O5 Eu1 O4 84.56(8) 2_577 2_667
O1 Eu1 O4 148.58(8) 2_677 2_667
O5 Eu1 O6 68.61(7) 2_577 .
O1 Eu1 O6 71.03(8) 2_677 .
O4 Eu1 O6 140.27(8) 2_667 .
O5 Eu1 O1 73.71(8) 2_577 .
O1 Eu1 O1 66.92(9) 2_677 .
O4 Eu1 O1 96.03(8) 2_667 .
O6 Eu1 O1 103.43(8) . .
O5 Eu1 O3 139.67(8) 2_577 .
O1 Eu1 O3 82.51(8) 2_677 .
O4 Eu1 O3 68.19(8) 2_667 .
O6 Eu1 O3 148.83(8) . .
O1 Eu1 O3 80.02(8) . .
O5 Eu1 OW7 81.25(8) 2_577 .
O1 Eu1 OW7 134.07(8) 2_677 .
O4 Eu1 OW7 71.86(8) 2_667 .
O6 Eu1 OW7 75.40(9) . .
O1 Eu1 OW7 153.20(8) . .
O3 Eu1 OW7 115.16(9) . .
O5 Eu1 N1 137.77(8) 2_577 2_677
O1 Eu1 N1 65.92(9) 2_677 2_677
O4 Eu1 N1 118.60(9) 2_667 2_677
O6 Eu1 N1 72.04(8) . 2_677
O1 Eu1 N1 131.26(9) . 2_677
O3 Eu1 N1 82.43(8) . 2_677
OW7 Eu1 N1 74.54(9) . 2_677
O5 Eu1 C9 20.36(8) 2_577 2_577
O1 Eu1 C9 98.88(8) 2_677 2_577
O4 Eu1 C9 103.61(8) 2_667 2_577
O6 Eu1 C9 48.57(8) . 2_577
O1 Eu1 C9 79.10(8) . 2_577
O3 Eu1 C9 156.56(8) . 2_577
OW7 Eu1 C9 80.71(9) . 2_577
N1 Eu1 C9 119.68(8) 2_677 2_577
O5 Eu1 C8 122.30(8) 2_577 .
O1 Eu1 C8 100.93(9) 2_677 .
O4 Eu1 C8 48.52(8) 2_667 .
O6 Eu1 C8 168.91(8) . .
O1 Eu1 C8 79.51(8) . .
O3 Eu1 C8 20.40(8) . .
OW7 Eu1 C8 106.90(9) . .
N1 Eu1 C8 97.88(8) 2_677 .
C9 Eu1 C8 142.12(8) 2_577 .
O5 Eu1 C8 99.33(8) 2_577 2_667
O1 Eu1 C8 128.09(8) 2_677 2_667
O4 Eu1 C8 20.64(8) 2_667 2_667
O6 Eu1 C8 160.88(9) . 2_667
O1 Eu1 C8 86.42(8) . 2_667
O3 Eu1 C8 48.30(8) . 2_667
OW7 Eu1 C8 88.39(9) . 2_667
N1 Eu1 C8 113.78(9) 2_677 2_667
C9 Eu1 C8 119.56(8) 2_577 2_667
C8 Eu1 C8 28.16(12) . 2_667
O5 Eu1 C9 48.56(8) 2_577 .
O1 Eu1 C9 80.91(8) 2_677 .
O4 Eu1 C9 127.60(8) 2_667 .
O6 Eu1 C9 20.37(8) . .
O1 Eu1 C9 91.91(8) . .
O3 Eu1 C9 163.34(9) . .
OW7 Eu1 C9 78.18(9) . .
N1 Eu1 C9 92.29(8) 2_677 .
C9 Eu1 C9 28.31(11) 2_577 .
C8 Eu1 C9 169.52(8) . .
C8 Eu1 C9 146.41(8) 2_667 .
C9 O6 Eu1 118.2(2) . .
C9 O5 Eu1 118.4(2) . 2_577
C8 O4 Eu1 117.8(2) . 2_667
C6 O1 Eu1 118.4(2) . 2_677
C6 O1 Eu1 127.2(2) . .
Eu1 O1 Eu1 113.08(9) 2_677 .
C8 O3 Eu1 117.3(2) . .
Eu1 OW7 H7A 111(2) . .
Eu1 OW7 H7B 114(3) . .
H7A OW7 H7B 114(4) . .
C6 N2 N3 116.9(3) . .
C1 N1 C5 116.9(3) . .
C1 N1 Eu1 130.4(2) . 2_677
C5 N1 Eu1 110.7(2) . 2_677
O5 C9 O6 126.4(3) . .
O5 C9 C9 118.1(4) . 2_577
O6 C9 C9 115.6(4) . 2_577
O5 C9 Eu1 41.25(15) . 2_577
O6 C9 Eu1 166.1(2) . 2_577
C9 C9 Eu1 77.2(2) 2_577 2_577
O5 C9 Eu1 166.3(2) . .
O6 C9 Eu1 41.46(15) . .
C9 C9 Eu1 74.5(2) 2_577 .
Eu1 C9 Eu1 151.69(11) 2_577 .
C7 N3 N2 127.9(3) . .
C7 N3 H3 116.0 . .
N2 N3 H3 116.0 . .
O3 C8 O4 126.1(3) . .
O3 C8 C8 117.7(4) . 2_667
O4 C8 C8 116.1(4) . 2_667
O3 C8 Eu1 42.32(16) . .
O4 C8 Eu1 165.0(2) . .
C8 C8 Eu1 76.3(2) 2_667 .
O3 C8 Eu1 164.4(2) . 2_667
O4 C8 Eu1 41.52(16) . 2_667
C8 C8 Eu1 75.5(2) 2_667 2_667
Eu1 C8 Eu1 151.84(12) . 2_667
N2 C6 O1 119.2(3) . .
N2 C6 C5 121.8(3) . .
O1 C6 C5 119.0(3) . .
N2 C6 Eu1 152.3(2) . 2_677
O1 C6 Eu1 40.62(16) . 2_677
C5 C6 Eu1 81.6(2) . 2_677
N1 C5 C4 122.8(3) . .
N1 C5 C6 117.7(3) . .
C4 C5 C6 119.5(3) . .
C3 C2 C1 118.5(3) . .
C3 C2 H2 120.8 . .
C1 C2 H2 120.8 . .
O2 C7 N3 120.5(3) . .
O2 C7 C4 124.1(3) . .
N3 C7 C4 115.4(3) . .
N1 C1 C2 124.1(3) . .
N1 C1 H1 118.0 . .
C2 C1 H1 118.0 . .
C3 C4 C5 118.7(3) . .
C3 C4 C7 122.8(3) . .
C5 C4 C7 118.4(3) . .
C2 C3 C4 118.9(3) . .
C2 C3 H3A 120.6 . .
C4 C3 H3A 120.6 . .

loop_
_geom_bond_atom_site_label_1
_geom_bond_atom_site_label_2
_geom_bond_distance
_geom_bond_site_symmetry_2
Eu1 O5 2.363(2) 2_577
Eu1 O1 2.384(2) 2_677
Eu1 O4 2.390(2) 2_667
Eu1 O6 2.396(2) .
Eu1 O1 2.398(2) .
Eu1 O3 2.407(2) .
Eu1 OW7 2.457(3) .
Eu1 N1 2.605(3) 2_677
Eu1 C9 3.152(3) 2_577
Eu1 C8 3.177(3) .
Eu1 C8 3.188(3) 2_667
Eu1 C9 3.190(3) .
O6 C9 1.260(4) .
O5 C9 1.247(4) .
O5 Eu1 2.363(2) 2_577
O4 C8 1.271(4) .
O4 Eu1 2.390(2) 2_667
O1 C6 1.313(4) .
O1 Eu1 2.384(2) 2_677
O3 C8 1.246(4) .
OW7 H7A 0.82(3) .
OW7 H7B 0.80(3) .
O2 C7 1.257(4) .
N2 C6 1.306(5) .
N2 N3 1.386(4) .
N1 C1 1.327(5) .
N1 C5 1.357(4) .
N1 Eu1 2.605(3) 2_677
C9 C9 1.552(6) 2_577
C9 Eu1 3.152(3) 2_577
N3 C7 1.348(5) .
N3 H3 0.8600 .
C8 C8 1.549(7) 2_667
C8 Eu1 3.188(3) 2_667
C6 C5 1.453(5) .
C6 Eu1 3.222(3) 2_677
C5 C4 1.399(4) .
C2 C3 1.373(5) .
C2 C1 1.404(5) .
C2 H2 0.9300 .
C7 C4 1.455(5) .
C1 H1 0.9300 .
C4 C3 1.394(5) .
C3 H3A 0.9300 .

loop_
_geom_torsion_atom_site_label_1
_geom_torsion_atom_site_label_2
_geom_torsion_atom_site_label_3
_geom_torsion_atom_site_label_4
_geom_torsion
_geom_torsion_site_symmetry_1
_geom_torsion_site_symmetry_4
O5 Eu1 O6 C9 9.2(2) 2_577 .
O1 Eu1 O6 C9 -116.5(3) 2_677 .
O4 Eu1 O6 C9 60.1(3) 2_667 .
O1 Eu1 O6 C9 -57.0(3) . .
O3 Eu1 O6 C9 -149.9(2) . .
OW7 Eu1 O6 C9 95.4(3) . .
N1 Eu1 O6 C9 173.5(3) 2_677 .
C9 Eu1 O6 C9 4.9(3) 2_577 .
C8 Eu1 O6 C9 -161.2(4) . .
C8 Eu1 O6 C9 62.5(4) 2_667 .
O5 Eu1 O1 C6 68.6(3) 2_577 .
O1 Eu1 O1 C6 -166.5(3) 2_677 .
O4 Eu1 O1 C6 -13.9(3) 2_667 .
O6 Eu1 O1 C6 131.2(3) . .
O3 Eu1 O1 C6 -80.5(3) . .
OW7 Eu1 O1 C6 47.0(3) . .
N1 Eu1 O1 C6 -151.1(2) 2_677 .
C9 Eu1 O1 C6 88.8(3) 2_577 .
C8 Eu1 O1 C6 -59.8(3) . .
C8 Eu1 O1 C6 -32.2(3) 2_667 .
C9 Eu1 O1 C6 114.2(3) . .
O5 Eu1 O1 Eu1 -124.88(11) 2_577 2_677
O1 Eu1 O1 Eu1 0.0 2_677 2_677
O4 Eu1 O1 Eu1 152.60(10) 2_667 2_677
O6 Eu1 O1 Eu1 -62.29(11) . 2_677
O3 Eu1 O1 Eu1 86.05(10) . 2_677
OW7 Eu1 O1 Eu1 -146.42(14) . 2_677
N1 Eu1 O1 Eu1 15.46(16) 2_677 2_677
C9 Eu1 O1 Eu1 -104.66(11) 2_577 2_677
C8 Eu1 O1 Eu1 106.78(11) . 2_677
C8 Eu1 O1 Eu1 134.31(10) 2_667 2_677
C9 Eu1 O1 Eu1 -79.28(10) . 2_677
O5 Eu1 O3 C8 37.0(3) 2_577 .
O1 Eu1 O3 C8 154.5(3) 2_677 .
O4 Eu1 O3 C8 -14.0(2) 2_667 .
O6 Eu1 O3 C8 -173.8(2) . .
O1 Eu1 O3 C8 86.7(3) . .
OW7 Eu1 O3 C8 -70.0(3) . .
N1 Eu1 O3 C8 -139.0(3) 2_677 .
C9 Eu1 O3 C8 59.4(4) 2_577 .
C8 Eu1 O3 C8 -7.4(3) 2_667 .
C9 Eu1 O3 C8 148.7(3) . .
Eu1 O5 C9 O6 171.5(3) 2_577 .
Eu1 O5 C9 C9 -8.7(5) 2_577 2_577
Eu1 O5 C9 Eu1 -164.1(9) 2_577 .
Eu1 O6 C9 O5 171.5(3) . .
Eu1 O6 C9 C9 -8.4(5) . 2_577
Eu1 O6 C9 Eu1 -164.4(9) . 2_577
O5 Eu1 C9 O5 161.2(11) 2_577 .
O1 Eu1 C9 O5 28.8(10) 2_677 .
O4 Eu1 C9 O5 -165.8(10) 2_667 .
O6 Eu1 C9 O5 -30.2(9) . .
O1 Eu1 C9 O5 95.1(11) . .
O3 Eu1 C9 O5 34.6(12) . .
OW7 Eu1 C9 O5 -110.1(11) . .
N1 Eu1 C9 O5 -36.4(11) 2_677 .
C9 Eu1 C9 O5 157.6(13) 2_577 .
C8 Eu1 C9 O5 129.8(9) . .
C8 Eu1 C9 O5 -178.5(10) 2_667 .
O5 Eu1 C9 O6 -168.5(3) 2_577 .
O1 Eu1 C9 O6 59.0(3) 2_677 .
O4 Eu1 C9 O6 -135.6(2) 2_667 .
O1 Eu1 C9 O6 125.3(3) . .
O3 Eu1 C9 O6 64.8(4) . .
OW7 Eu1 C9 O6 -79.8(3) . .
N1 Eu1 C9 O6 -6.2(3) 2_677 .
C9 Eu1 C9 O6 -172.2(5) 2_577 .
C8 Eu1 C9 O6 160.0(4) . .
C8 Eu1 C9 O6 -148.3(2) 2_667 .
O5 Eu1 C9 C9 3.6(2) 2_577 2_577
O1 Eu1 C9 C9 -128.8(3) 2_677 2_577
O4 Eu1 C9 C9 36.6(3) 2_667 2_577
O6 Eu1 C9 C9 172.2(5) . 2_577
O1 Eu1 C9 C9 -62.5(3) . 2_577
O3 Eu1 C9 C9 -123.0(3) . 2_577
OW7 Eu1 C9 C9 92.3(3) . 2_577
N1 Eu1 C9 C9 166.0(3) 2_677 2_577
C8 Eu1 C9 C9 -27.8(7) . 2_577
C8 Eu1 C9 C9 23.9(4) 2_667 2_577
O5 Eu1 C9 Eu1 3.6(2) 2_577 2_577
O1 Eu1 C9 Eu1 -128.8(3) 2_677 2_577
O4 Eu1 C9 Eu1 36.6(3) 2_667 2_577
O6 Eu1 C9 Eu1 172.2(5) . 2_577
O1 Eu1 C9 Eu1 -62.5(3) . 2_577
O3 Eu1 C9 Eu1 -123.0(3) . 2_577
OW7 Eu1 C9 Eu1 92.3(3) . 2_577
N1 Eu1 C9 Eu1 166.0(3) 2_677 2_577
C9 Eu1 C9 Eu1 0.0 2_577 2_577
C8 Eu1 C9 Eu1 -27.8(7) . 2_577
C8 Eu1 C9 Eu1 23.9(4) 2_667 2_577
C6 N2 N3 C7 1.6(5) . .
Eu1 O3 C8 O4 -167.1(3) . .
Eu1 O3 C8 C8 12.9(5) . 2_667
Eu1 O3 C8 Eu1 159.1(8) . 2_667
Eu1 O4 C8 O3 -166.9(3) 2_667 .
Eu1 O4 C8 C8 13.0(5) 2_667 2_667
Eu1 O4 C8 Eu1 157.6(7) 2_667 .
O5 Eu1 C8 O3 -152.5(2) 2_577 .
O1 Eu1 C8 O3 -25.8(3) 2_677 .
O4 Eu1 C8 O3 162.6(3) 2_667 .
O6 Eu1 C8 O3 16.8(6) . .
O1 Eu1 C8 O3 -89.6(3) . .
OW7 Eu1 C8 O3 117.2(2) . .
N1 Eu1 C8 O3 41.1(3) 2_677 .
C9 Eu1 C8 O3 -146.1(2) 2_577 .
C8 Eu1 C8 O3 168.2(5) 2_667 .
C9 Eu1 C8 O3 -125.0(5) . .
O5 Eu1 C8 O4 -108.4(9) 2_577 .
O1 Eu1 C8 O4 18.4(9) 2_677 .
O4 Eu1 C8 O4 -153.3(9) 2_667 .
O6 Eu1 C8 O4 61.0(11) . .
O1 Eu1 C8 O4 -45.4(9) . .
O3 Eu1 C8 O4 44.2(8) . .
OW7 Eu1 C8 O4 161.4(9) . .
N1 Eu1 C8 O4 85.2(9) 2_677 .
C9 Eu1 C8 O4 -101.9(9) 2_577 .
C8 Eu1 C8 O4 -147.6(11) 2_667 .
C9 Eu1 C8 O4 -80.8(10) . .
O5 Eu1 C8 C8 39.2(3) 2_577 2_667
O1 Eu1 C8 C8 166.0(2) 2_677 2_667
O4 Eu1 C8 C8 -5.6(2) 2_667 2_667
O6 Eu1 C8 C8 -151.4(3) . 2_667
O1 Eu1 C8 C8 102.2(3) . 2_667
O3 Eu1 C8 C8 -168.2(5) . 2_667
OW7 Eu1 C8 C8 -51.0(3) . 2_667
N1 Eu1 C8 C8 -127.1(2) 2_677 2_667
C9 Eu1 C8 C8 45.7(3) 2_577 2_667
C9 Eu1 C8 C8 66.8(6) . 2_667
O5 Eu1 C8 Eu1 39.2(3) 2_577 2_667
O1 Eu1 C8 Eu1 166.0(2) 2_677 2_667
O4 Eu1 C8 Eu1 -5.6(2) 2_667 2_667
O6 Eu1 C8 Eu1 -151.4(3) . 2_667
O1 Eu1 C8 Eu1 102.2(3) . 2_667
O3 Eu1 C8 Eu1 -168.2(5) . 2_667
OW7 Eu1 C8 Eu1 -51.0(3) . 2_667
N1 Eu1 C8 Eu1 -127.1(2) 2_677 2_667
C9 Eu1 C8 Eu1 45.7(3) 2_577 2_667
C8 Eu1 C8 Eu1 0.0 2_667 2_667
C9 Eu1 C8 Eu1 66.8(6) . 2_667
N3 N2 C6 O1 -179.2(3) . .
N3 N2 C6 C5 0.1(5) . .
N3 N2 C6 Eu1 144.4(4) . 2_677
Eu1 O1 C6 N2 -155.0(3) 2_677 .
Eu1 O1 C6 N2 11.0(4) . .
Eu1 O1 C6 C5 25.6(4) 2_677 .
Eu1 O1 C6 C5 -168.4(2) . .
Eu1 O1 C6 Eu1 165.9(3) . 2_677
C1 N1 C5 C4 -3.7(5) . .
Eu1 N1 C5 C4 161.8(3) 2_677 .
C1 N1 C5 C6 175.7(3) . .
Eu1 N1 C5 C6 -18.9(4) 2_677 .
N2 C6 C5 N1 178.4(3) . .
O1 C6 C5 N1 -2.2(5) . .
Eu1 C6 C5 N1 14.3(3) 2_677 .
N2 C6 C5 C4 -2.2(5) . .
O1 C6 C5 C4 177.2(3) . .
Eu1 C6 C5 C4 -166.3(3) 2_677 .
N2 N3 C7 O2 178.6(3) . .
N2 N3 C7 C4 -1.1(5) . .
C5 N1 C1 C2 0.1(5) . .
Eu1 N1 C1 C2 -161.9(3) 2_677 .
C3 C2 C1 N1 2.6(6) . .
N1 C5 C4 C3 4.5(5) . .
C6 C5 C4 C3 -174.8(3) . .
N1 C5 C4 C7 -178.0(3) . .
C6 C5 C4 C7 2.7(5) . .
O2 C7 C4 C3 -3.4(6) . .
N3 C7 C4 C3 176.2(3) . .
O2 C7 C4 C5 179.3(3) . .
N3 C7 C4 C5 -1.1(5) . .
C1 C2 C3 C4 -1.7(5) . .
C5 C4 C3 C2 -1.6(5) . .
C7 C4 C3 C2 -179.0(3) . .
